data_7027223
loop_
_publ_author_name
'Preisenberger, Max'
'Schier, Annette'
'Schmidbaur, Hubert'

_publ_section_title
;
 (Phosphine)gold(I) trifluoromethanesulfonates, trifluoroacetates and
 trichlorothioacetates&#x200A;&#x2020;
;
_journal_issue 10
_journal_name_full 'Journal of the Chemical Society, Dalton Transactions'
_journal_page_first 1645
_journal_paper_doi 10.1039/a809714c
_journal_year 1999
_chemical_formula_sum 'C23 H23 Au Cl2 F3 O3 P S'
_chemical_formula_weight 735.31
_chemical_name_systematic
; 
 ? 
;
_space_group_IT_number 2
_symmetry_cell_setting triclinic
_symmetry_space_group_name_Hall '-P 1'
_symmetry_space_group_name_H-M 'P -1'
_atom_sites_solution_hydrogens geom
_atom_sites_solution_primary direct
_atom_sites_solution_secondary difmap
_audit_creation_method SHELXL
_cell_angle_alpha 67.80(1)
_cell_angle_beta 81.99(1)
_cell_angle_gamma 76.01(1)
_cell_formula_units_Z 2
_cell_length_a 10.637(1)
_cell_length_b 11.303(1)
_cell_length_c 11.785(1)
_cell_measurement_temperature 193(2)
_cell_volume 1271.1(2)
_computing_cell_refinement 'Enraf Nonius CAD4'
_computing_data_collection 'Enraf Nonius CAD4'
_computing_data_reduction CADSHEL
_computing_molecular_graphics SIEMENS-XTL-PLUS
_computing_publication_material 'SHELXL-93 (Sheldrick, 1993)'
_computing_structure_refinement 'SHELXL-93 (Sheldrick, 1993)'
_computing_structure_solution 'SHELXS-86 (Sheldrick, 1990)'
_diffrn_ambient_temperature 193(2)
_diffrn_measurement_device 'Enraf Nonius CAD4'
_diffrn_measurement_method omega-theta-scan
_diffrn_radiation_monochromator graphite
_diffrn_radiation_source 'fine-focus sealed tube'
_diffrn_radiation_type MoK\a
_diffrn_radiation_wavelength 0.71073
_diffrn_reflns_av_R_equivalents 0.0200
_diffrn_reflns_av_sigmaI/netI 0.0225
_diffrn_reflns_limit_h_max 13
_diffrn_reflns_limit_h_min -13
_diffrn_reflns_limit_k_max 14
_diffrn_reflns_limit_k_min -14
_diffrn_reflns_limit_l_max 15
_diffrn_reflns_limit_l_min -15
_diffrn_reflns_number 10959
_diffrn_reflns_theta_max 26.96
_diffrn_reflns_theta_min 3.08
_diffrn_standards_interval_time '3600 s'
_diffrn_standards_number 3
_exptl_absorpt_coefficient_mu 6.188
_exptl_absorpt_correction_type DIFABS
_exptl_crystal_colour colorless
_exptl_crystal_density_diffrn 1.921
_exptl_crystal_F_000 712
_refine_diff_density_max 1.791
_refine_diff_density_min -2.924
_refine_diff_density_rms 0.152
_refine_ls_extinction_method none
_refine_ls_goodness_of_fit_all 1.033
_refine_ls_goodness_of_fit_obs 1.046
_refine_ls_hydrogen_treatment riding
_refine_ls_matrix_type full
_refine_ls_number_parameters 307
_refine_ls_number_reflns 5410
_refine_ls_number_restraints 0
_refine_ls_restrained_S_all 1.059
_refine_ls_restrained_S_obs 1.046
_refine_ls_R_factor_all 0.0345
_refine_ls_R_factor_obs 0.0312
_refine_ls_shift/esd_max -0.001
_refine_ls_shift/esd_mean 0.000
_refine_ls_structure_factor_coef Fsqd
_refine_ls_weighting_details 'w=1/[\s^2^(Fo^2^)+(0.0594P)^2^+1.8457P] where P=(Fo^2^+2Fc^2^)/3'
_refine_ls_weighting_scheme calc
_refine_ls_wR_factor_all 0.0834
_refine_ls_wR_factor_obs 0.0796
_reflns_number_observed 5150
_reflns_number_total 5509
_reflns_observed_criterion >2sigma(I)
_cod_data_source_file 809714csup1.cif
_cod_data_source_block MAX16
_cod_depositor_comments
;
The following automatic conversions were performed:

'_refine_ls_weighting_scheme' value 'calc
w=1/[\s^2^(Fo^2^)+(0.0594P)^2^+1.8457P] where P=(Fo^2^+2Fc^2^)/3' was
changed to 'calc'. New tag '_refine_ls_weighting_details' was
created. The value of the new tag was set to
'w=1/[\s^2^(Fo^2^)+(0.0594P)^2^+1.8457P] where P=(Fo^2^+2Fc^2^)/3'.

Automatic conversion script
Id: cif_fix_values 3143 2015-03-26 13:38:13Z robertas 
;
_cod_original_sg_symbol_H-M P-1
_cod_database_code 7027223

loop_
_symmetry_equiv_pos_as_xyz
'x, y, z'
'-x, -y, -z'

loop_
_atom_site_aniso_label
_atom_site_aniso_U_11
_atom_site_aniso_U_22
_atom_site_aniso_U_33
_atom_site_aniso_U_23
_atom_site_aniso_U_13
_atom_site_aniso_U_12
Au 0.02211(9) 0.02515(9) 0.02440(9) -0.00925(6) -0.00139(6) -0.00577(6)
S 0.0250(5) 0.0308(5) 0.0262(5) -0.0095(4) -0.0031(4) -0.0049(4)
P 0.0177(4) 0.0205(4) 0.0228(4) -0.0070(4) -0.0013(4) -0.0029(4)
O1 0.0207(14) 0.035(2) 0.033(2) -0.0154(13) -0.0008(12) -0.0061(12)
O2 0.043(2) 0.032(2) 0.049(2) -0.0155(15) -0.004(2) 0.0011(15)
O3 0.043(2) 0.058(2) 0.038(2) -0.017(2) -0.012(2) -0.013(2)
C1 0.034(3) 0.040(2) 0.038(2) -0.011(2) -0.002(2) -0.015(2)
F1 0.062(2) 0.056(2) 0.0281(14) -0.0038(13) -0.0040(14) -0.027(2)
F2 0.036(2) 0.082(3) 0.070(2) -0.015(2) 0.014(2) -0.030(2)
F3 0.075(3) 0.033(2) 0.071(2) -0.014(2) -0.011(2) -0.018(2)
C11 0.024(2) 0.019(2) 0.024(2) -0.0064(14) -0.0028(14) -0.0024(14)
C12 0.029(2) 0.020(2) 0.026(2) -0.0072(15) 0.000(2) -0.006(2)
C13 0.043(3) 0.020(2) 0.028(2) -0.003(2) -0.005(2) -0.003(2)
C14 0.043(3) 0.023(2) 0.035(2) -0.008(2) -0.012(2) 0.003(2)
C15 0.026(2) 0.032(2) 0.041(2) -0.012(2) -0.011(2) -0.001(2)
C16 0.027(2) 0.025(2) 0.031(2) -0.007(2) -0.004(2) -0.006(2)
C21 0.018(2) 0.024(2) 0.024(2) -0.0069(14) -0.0001(14) -0.0050(14)
C22 0.025(2) 0.031(2) 0.024(2) -0.007(2) 0.000(2) -0.006(2)
C23 0.029(2) 0.045(3) 0.026(2) -0.008(2) 0.003(2) -0.010(2)
C24 0.039(3) 0.043(3) 0.028(2) -0.001(2) 0.000(2) -0.020(2)
C25 0.037(2) 0.026(2) 0.036(2) -0.003(2) -0.004(2) -0.012(2)
C26 0.027(2) 0.025(2) 0.030(2) -0.007(2) 0.002(2) -0.007(2)
C31 0.016(2) 0.021(2) 0.028(2) -0.0096(14) 0.0007(14) -0.0031(14)
C32 0.024(2) 0.021(2) 0.030(2) -0.0061(15) -0.003(2) -0.0027(15)
C33 0.025(2) 0.026(2) 0.043(2) -0.013(2) -0.003(2) 0.000(2)
C34 0.026(2) 0.032(2) 0.040(2) -0.019(2) 0.005(2) -0.007(2)
C35 0.031(2) 0.035(2) 0.030(2) -0.017(2) 0.004(2) -0.010(2)
C36 0.025(2) 0.026(2) 0.028(2) -0.010(2) -0.001(2) -0.006(2)
C17 0.036(2) 0.035(2) 0.031(2) -0.005(2) 0.000(2) -0.018(2)
C27 0.031(2) 0.040(2) 0.045(3) -0.023(2) 0.008(2) -0.005(2)
C37 0.040(3) 0.036(2) 0.032(2) -0.006(2) -0.010(2) 0.007(2)
C 0.104(7) 0.058(4) 0.073(5) -0.028(4) 0.007(5) -0.008(4)
Cl1 0.093(2) 0.122(2) 0.0589(11) -0.0247(12) -0.0183(11) 0.0116(14)
Cl2 0.200(4) 0.176(3) 0.174(3) -0.121(3) -0.142(3) 0.123(3)

loop_
_atom_site_label
_atom_site_type_symbol
_atom_site_fract_x
_atom_site_fract_y
_atom_site_fract_z
_atom_site_U_iso_or_equiv
_atom_site_thermal_displace_type
_atom_site_occupancy
_atom_site_calc_flag
_atom_site_refinement_flags
Au Au 0.275787(14) 0.789457(13) 0.740689(12) 0.02359(7) Uani 1 d .
S S 0.02615(10) 0.74278(10) 0.66686(9) 0.0275(2) Uani 1 d .
P P 0.37810(10) 0.87144(9) 0.83683(9) 0.0207(2) Uani 1 d .
O1 O 0.1688(3) 0.7131(3) 0.6568(3) 0.0286(6) Uani 1 d .
O2 O -0.0264(4) 0.8591(3) 0.6937(3) 0.0423(8) Uani 1 d .
O3 O -0.0290(4) 0.7226(4) 0.5737(3) 0.0448(9) Uani 1 d .
C1 C -0.0078(5) 0.6101(5) 0.8068(5) 0.0372(10) Uani 1 d .
F1 F 0.0513(4) 0.6067(3) 0.9006(3) 0.0493(8) Uani 1 d .
F2 F -0.1335(4) 0.6257(4) 0.8354(4) 0.0650(11) Uani 1 d .
F3 F 0.0327(4) 0.4953(3) 0.7944(4) 0.0593(9) Uani 1 d .
C11 C 0.4724(4) 0.7491(4) 0.9619(4) 0.0228(7) Uani 1 d .
C12 C 0.4216(4) 0.6448(4) 1.0500(4) 0.0253(8) Uani 1 d .
C13 C 0.4969(5) 0.5605(4) 1.1488(4) 0.0323(9) Uani 1 d .
H13 H 0.4630(5) 0.4891(4) 1.2108(4) 0.048 Uiso 1 d R
C14 C 0.6186(5) 0.5772(4) 1.1605(4) 0.0351(10) Uani 1 d .
H14 H 0.6679(5) 0.5173(4) 1.2293(4) 0.053 Uiso 1 d R
C15 C 0.6686(5) 0.6794(4) 1.0730(4) 0.0331(9) Uani 1 d .
H15 H 0.7537(5) 0.6909(4) 1.0802(4) 0.050 Uiso 1 d R
C16 C 0.5962(4) 0.7642(4) 0.9739(4) 0.0279(8) Uani 1 d .
H16 H 0.6301(4) 0.8365(4) 0.9133(4) 0.042 Uiso 1 d R
C21 C 0.4885(4) 0.9729(4) 0.7391(3) 0.0225(7) Uani 1 d .
C22 C 0.5839(4) 0.9301(4) 0.6602(4) 0.0272(8) Uani 1 d .
C23 C 0.6698(5) 1.0114(5) 0.5937(4) 0.0348(10) Uani 1 d .
H23 H 0.7360(5) 0.9837(5) 0.5391(4) 0.052 Uiso 1 d R
C24 C 0.6613(5) 1.1310(5) 0.6038(4) 0.0385(11) Uani 1 d .
H24 H 0.7221(5) 1.1853(5) 0.5569(4) 0.058 Uiso 1 d R
C25 C 0.5675(5) 1.1734(4) 0.6808(4) 0.0344(10) Uani 1 d .
H25 H 0.5621(5) 1.2574(4) 0.6874(4) 0.052 Uiso 1 d R
C26 C 0.4809(4) 1.0945(4) 0.7491(4) 0.0284(8) Uani 1 d .
H26 H 0.4165(4) 1.1225(4) 0.8048(4) 0.043 Uiso 1 d R
C31 C 0.2586(4) 0.9731(4) 0.9068(4) 0.0214(7) Uani 1 d .
C32 C 0.1612(4) 1.0738(4) 0.8376(4) 0.0262(8) Uani 1 d .
C33 C 0.0722(4) 1.1452(4) 0.8986(4) 0.0316(9) Uani 1 d .
H33 H 0.0056(4) 1.2146(4) 0.8533(4) 0.047 Uiso 1 d R
C34 C 0.0760(4) 1.1195(4) 1.0228(4) 0.0317(9) Uani 1 d .
H34 H 0.0116(4) 1.1696(4) 1.0622(4) 0.047 Uiso 1 d R
C35 C 0.1717(5) 1.0217(4) 1.0898(4) 0.0305(9) Uani 1 d .
H35 H 0.1749(5) 1.0036(4) 1.1762(4) 0.046 Uiso 1 d R
C36 C 0.2631(4) 0.9497(4) 1.0320(4) 0.0261(8) Uani 1 d .
H36 H 0.3314(4) 0.8839(4) 1.0782(4) 0.039 Uiso 1 d R
C17 C 0.2891(5) 0.6221(5) 1.0444(4) 0.0342(10) Uani 1 d .
H171 H 0.2487(5) 0.6867(5) 0.9721(4) 0.051 Uiso 1 d R
H172 H 0.2969(5) 0.5358(5) 1.0422(4) 0.051 Uiso 1 d R
H173 H 0.2370(5) 0.6286(5) 1.1164(4) 0.051 Uiso 1 d R
C27 C 0.6011(5) 0.7993(5) 0.6475(5) 0.0379(10) Uani 1 d .
H271 H 0.6725(5) 0.7887(5) 0.5898(5) 0.057 Uiso 1 d R
H272 H 0.6182(5) 0.7314(5) 0.7265(5) 0.057 Uiso 1 d R
H273 H 0.5231(5) 0.7932(5) 0.6191(5) 0.057 Uiso 1 d R
C37 C 0.1490(5) 1.1050(5) 0.7027(4) 0.0398(11) Uani 1 d .
H371 H 0.0768(5) 1.1764(5) 0.6737(4) 0.060 Uiso 1 d R
H372 H 0.2273(5) 1.1296(5) 0.6577(4) 0.060 Uiso 1 d R
H373 H 0.1352(5) 1.0289(5) 0.6905(4) 0.060 Uiso 1 d R
C C 0.1800(10) 0.4950(8) 0.4821(8) 0.080(2) Uani 1 d .
H1 H 0.1438(10) 0.4270(8) 0.4757(8) 0.120 Uiso 1 d R
H2 H 0.1289(10) 0.5254(8) 0.5437(8) 0.120 Uiso 1 d R
Cl1 Cl 0.1753(3) 0.6213(3) 0.3442(2) 0.0984(8) Uani 1 d .
Cl2 Cl 0.3382(5) 0.4313(4) 0.5254(4) 0.182(2) Uani 1 d .

loop_
_atom_type_symbol
_atom_type_description
_atom_type_scat_dispersion_real
_atom_type_scat_dispersion_imag
_atom_type_scat_source
C C 0.0033 0.0016 'International Tables Vol C Tables 4.2.6.8 and 6.1.1.4'
H H 0.0000 0.0000 'International Tables Vol C Tables 4.2.6.8 and 6.1.1.4'
O O 0.0106 0.0060 'International Tables Vol C Tables 4.2.6.8 and 6.1.1.4'
F F 0.0171 0.0103 'International Tables Vol C Tables 4.2.6.8 and 6.1.1.4'
P P 0.1023 0.0942 'International Tables Vol C Tables 4.2.6.8 and 6.1.1.4'
S S 0.1246 0.1234 'International Tables Vol C Tables 4.2.6.8 and 6.1.1.4'
Cl Cl 0.1484 0.1585 'International Tables Vol C Tables 4.2.6.8 and 6.1.1.4'
Au Au -2.0133 8.8022 'International Tables Vol C Tables 4.2.6.8 and 6.1.1.4'

loop_
_geom_angle_atom_site_label_1
_geom_angle_atom_site_label_2
_geom_angle_atom_site_label_3
_geom_angle
O1 Au P 176.50(8)
O3 S O2 118.9(2)
O3 S O1 112.2(2)
O2 S O1 113.0(2)
O3 S C1 103.9(2)
O2 S C1 104.7(2)
O1 S C1 101.8(2)
C11 P C21 105.8(2)
C11 P C31 105.4(2)
C21 P C31 106.7(2)
C11 P Au 114.09(13)
C21 P Au 114.86(13)
C31 P Au 109.22(13)
S O1 Au 120.4(2)
F2 C1 F3 108.1(4)
F2 C1 F1 108.0(5)
F3 C1 F1 107.5(4)
F2 C1 S 110.4(4)
F3 C1 S 111.6(4)
F1 C1 S 111.0(3)
C16 C11 C12 119.7(4)
C16 C11 P 118.3(3)
C12 C11 P 121.8(3)
C13 C12 C11 118.2(4)
C13 C12 C17 118.7(4)
C11 C12 C17 123.1(4)
C14 C13 C12 121.5(4)
C14 C13 H13 119.2(3)
C12 C13 H13 119.3(3)
C13 C14 C15 120.1(4)
C13 C14 H14 119.4(3)
C15 C14 H14 120.5(3)
C16 C15 C14 119.6(4)
C16 C15 H15 120.0(3)
C14 C15 H15 120.4(3)
C15 C16 C11 120.9(4)
C15 C16 H16 120.0(3)
C11 C16 H16 119.1(2)
C22 C21 C26 120.0(4)
C22 C21 P 121.9(3)
C26 C21 P 118.0(3)
C23 C22 C21 118.0(4)
C23 C22 C27 118.8(4)
C21 C22 C27 123.2(4)
C24 C23 C22 121.5(4)
C24 C23 H23 119.2(3)
C22 C23 H23 119.3(3)
C25 C24 C23 120.5(4)
C25 C24 H24 119.6(3)
C23 C24 H24 119.9(3)
C24 C25 C26 119.5(4)
C24 C25 H25 120.1(3)
C26 C25 H25 120.4(3)
C25 C26 C21 120.4(4)
C25 C26 H26 119.9(3)
C21 C26 H26 119.7(2)
C36 C31 C32 119.5(4)
C36 C31 P 119.2(3)
C32 C31 P 121.3(3)
C33 C32 C31 117.6(4)
C33 C32 C37 119.4(4)
C31 C32 C37 123.0(4)
C34 C33 C32 122.3(4)
C34 C33 H33 118.5(3)
C32 C33 H33 119.1(3)
C35 C34 C33 119.8(4)
C35 C34 H34 120.1(3)
C33 C34 H34 120.0(3)
C34 C35 C36 119.5(4)
C34 C35 H35 120.2(3)
C36 C35 H35 120.3(3)
C35 C36 C31 121.2(4)
C35 C36 H36 119.3(3)
C31 C36 H36 119.6(2)
C12 C17 H171 109.7(2)
C12 C17 H172 109.8(2)
H171 C17 H172 109.5
C12 C17 H173 108.9(2)
H171 C17 H173 109.6
H172 C17 H173 109.4
C22 C27 H271 109.9(3)
C22 C27 H272 109.1(3)
H271 C27 H272 109.7
C22 C27 H273 109.8(3)
H271 C27 H273 109.4
H272 C27 H273 109.0
C32 C37 H371 109.4(2)
C32 C37 H372 109.3(3)
H371 C37 H372 109.1
C32 C37 H373 109.5(3)
H371 C37 H373 109.7
H372 C37 H373 109.8
Cl1 C Cl2 110.2(6)
Cl1 C H1 109.8(3)
Cl2 C H1 109.2(3)
Cl1 C H2 109.7(3)
Cl2 C H2 109.6(3)
H1 C H2 108.3

loop_
_geom_bond_atom_site_label_1
_geom_bond_atom_site_label_2
_geom_bond_distance
Au O1 2.110(3)
Au P 2.2252(10)
S O3 1.426(3)
S O2 1.432(4)
S O1 1.470(3)
S C1 1.823(5)
P C11 1.814(4)
P C21 1.815(4)
P C31 1.826(4)
C1 F2 1.319(6)
C1 F3 1.322(6)
C1 F1 1.330(6)
C11 C16 1.401(6)
C11 C12 1.410(5)
C12 C13 1.400(6)
C12 C17 1.507(6)
C13 C14 1.385(7)
C13 H13 0.97
C14 C15 1.387(7)
C14 H14 0.96
C15 C16 1.387(6)
C15 H15 0.96
C16 H16 0.97
C21 C22 1.404(6)
C21 C26 1.406(6)
C22 C23 1.398(6)
C22 C27 1.507(6)
C23 C24 1.382(7)
C23 H23 0.96
C24 C25 1.376(7)
C24 H24 0.97
C25 C26 1.392(6)
C25 H25 0.97
C26 H26 0.96
C31 C36 1.402(6)
C31 C32 1.414(5)
C32 C33 1.395(6)
C32 C37 1.510(6)
C33 C34 1.385(7)
C33 H33 0.96
C34 C35 1.380(7)
C34 H34 0.96
C35 C36 1.387(6)
C35 H35 0.96
C36 H36 0.96
C17 H171 0.96
C17 H172 0.97
C17 H173 0.96
C27 H271 0.96
C27 H272 0.96
C27 H273 0.96
C37 H371 0.96
C37 H372 0.96
C37 H373 0.97
C Cl1 1.708(9)
C Cl2 1.727(11)
C H1 0.97
C H2 0.96
